data_4300028
loop_
_publ_author_name
'Kenton H. Whitmire'
'Silke Hoppe'
'Orson Sydora'
'Jennifer L. Jolas'
'Carolyn M. Jones'

_publ_contact_author
;
Dr. Kenton. H. Whitmire
Chemistry Department MS 60
Rice University
Houston TX 77251-1892
U.S.A.
;
_publ_contact_author_email whitmir@rice.edu
_publ_contact_author_fax (1)-713-737-5652
_publ_contact_author_phone (1)-713-737-5650
_publ_section_title
;
Oligomerization and Oxide Formation in Bismuth Aryl Alkoxides: Synthesis
and Characterization of
Bi4(\m4-O)(\m-OC6F5)6{\m3-OBi(\m-OC6F5)3}2(C6H5CH3),
Bi8(\m4-O)2(\m3-O)2(\m-OC6F5)16, Bi6(\m3-O)4(\m3-OC6F5){\m3-OBi(OC6F5)4}3,
NaBi4(\m3-O)2(OC6F5)9(THF)2, and Na2Bi4(\m3-O)2(OC6F5)10(THF)2
;
_journal_name_full 'Inorganic Chemistry'
_journal_page_first 85
_journal_page_last 97
_journal_paper_doi 10.1021/ic990431m
_journal_volume 39
_journal_year 2000
_chemical_formula_moiety Na2Bi4O2(OC6F5)10(THF)2
_chemical_formula_sum 'C62 H16 Bi4 F45 Na O13'
_chemical_formula_weight 2682.66
_space_group_IT_number 14
_symmetry_cell_setting monoclinic
_symmetry_space_group_name_Hall '-P 2yn'
_symmetry_space_group_name_H-M 'P 1 21/n 1'
_audit_creation_method SHELXL
_cell_angle_alpha 90
_cell_angle_beta 92.71(3)
_cell_angle_gamma 90
_cell_formula_units_Z 2
_cell_length_a 12.008(5)
_cell_length_b 23.36(1)
_cell_length_c 13.816(5)
_cell_measurement_reflns_used 25
_cell_measurement_temperature 193
_cell_measurement_theta_max 7.6
_cell_measurement_theta_min 3.8
_cell_volume 3871(3)
_computing_cell_refinement TEXSAN
_computing_data_collection TEXSAN
_computing_data_reduction TEXSAN
_computing_molecular_graphics SHELXL-93
_computing_publication_material 'SHELXTL PLUS'
_computing_structure_refinement 'SHELXL-93 (Sheldrick, 1993)'
_computing_structure_solution 'SHELXS-86 (Sheldrick, 1990)'
_diffrn_ambient_temperature 193
_diffrn_measurement_device 'Rigaku AFC5-S'
_diffrn_measurement_method '2theta-/w scans'
_diffrn_radiation_monochromator graphite
_diffrn_radiation_source 'normal-focus sealed tube'
_diffrn_radiation_type MoK\a
_diffrn_radiation_wavelength 0.71073
_diffrn_reflns_av_R_equivalents 0.227
_diffrn_reflns_limit_h_max 11
_diffrn_reflns_limit_h_min 0
_diffrn_reflns_limit_k_max 17
_diffrn_reflns_limit_k_min 0
_diffrn_reflns_limit_l_max 14
_diffrn_reflns_limit_l_min -14
_diffrn_reflns_number 4270
_diffrn_reflns_theta_max 22.5
_diffrn_reflns_theta_min 4
_diffrn_standards_decay_% <3%
_diffrn_standards_interval_count 150
_diffrn_standards_number 3
_exptl_absorpt_coefficient_mu 9.23
_exptl_absorpt_correction_T_max 1.00
_exptl_absorpt_correction_T_min 0.65
_exptl_absorpt_correction_type psi-scans
_exptl_crystal_colour 'pale yellow'
_exptl_crystal_density_diffrn 2.478
_exptl_crystal_description chunk
_exptl_crystal_F_000 2680
_exptl_crystal_size_max 0.400
_exptl_crystal_size_mid 0.30
_exptl_crystal_size_min 0.30
_refine_diff_density_max 3.14
_refine_diff_density_min -2.03
_refine_ls_extinction_method none
_refine_ls_goodness_of_fit_obs 1.94
_refine_ls_hydrogen_treatment 'riding model'
_refine_ls_matrix_type full
_refine_ls_number_parameters 292
_refine_ls_number_reflns 2056
_refine_ls_number_restraints 0
_refine_ls_R_factor_obs 0.067
_refine_ls_structure_factor_coef Fsqd
_refine_ls_weighting_details 'w=1/[\s^2^(Fo^2^)+(0.0748P)^2^+210.5445P] where P=(Fo^2^+2Fc^2^)/3'
_refine_ls_weighting_scheme calc
_refine_ls_wR_factor_obs 0.069
_reflns_number_observed 2056
_reflns_number_total 4270
_reflns_observed_criterion I>3sigma(I)
_cod_depositor_comments
;
The following automatic conversions were performed:

'_refine_ls_weighting_scheme' value 'calc
w=1/[\s^2^(Fo^2^)+(0.0748P)^2^+210.5445P] where P=(Fo^2^+2Fc^2^)/3'
was changed to 'calc'. New tag '_refine_ls_weighting_details' was
created. The value of the new tag was set to
'w=1/[\s^2^(Fo^2^)+(0.0748P)^2^+210.5445P] where P=(Fo^2^+2Fc^2^)/3'.

Automatic conversion script
Id: cif_fix_values 3143 2015-03-26 13:38:13Z robertas 
;
_cod_original_cell_volume 3870(3)
_cod_original_sg_symbol_H-M 'P 1 21/c 1'
_cod_database_code 4300028

loop_
_symmetry_equiv_pos_as_xyz
'x, y, z'
'-x+1/2, y+1/2, -z+1/2'
'-x, -y, -z'
'x+1/2, -y+1/2, z+1/2'

loop_
_atom_site_aniso_label
_atom_site_aniso_U_11
_atom_site_aniso_U_22
_atom_site_aniso_U_33
_atom_site_aniso_U_23
_atom_site_aniso_U_13
_atom_site_aniso_U_12
Bi(1) 0.035(1) 0.029(1) 0.028(1) -0.002(1) 0.0123(9) -0.000(1)
Bi(2) 0.036(1) 0.0255(9) 0.029(1) -0.004(1) 0.0081(9) -0.0042(8)
Na(1) 0.05(1) 0.034(8) 0.029(8) -0.01(1) 0.005(8) 0.008(8)

loop_
_atom_site_label
_atom_site_type_symbol
_atom_site_fract_x
_atom_site_fract_y
_atom_site_fract_z
_atom_site_U_iso_or_equiv
_atom_site_thermal_displace_type
_atom_site_occupancy
_atom_site_calc_flag
_atom_site_refinement_flags
_atom_site_disorder_group
Bi(1) Bi 0.0604(1) 0.05358(7) 0.2971(1) 0.04 Uani 1 d . .
Bi(2) Bi -0.0505(1) -0.05934(7) 0.4319(1) 0.04 Uani 1 d . .
Na(1) Na -0.233(1) 0.0542(6) 0.3284(9) 0.05 Uani 1 d . .
F(12) F -0.302(2) -0.0233(9) 0.209(1) 0.048(6) Uiso 1 d . .
F(13) F -0.368(2) -0.061(1) 0.032(1) 0.062(7) Uiso 1 d . .
F(14) F -0.222(2) -0.089(1) -0.100(2) 0.063(7) Uiso 1 d . .
F(15) F 0.002(2) -0.0788(8) -0.053(1) 0.040(6) Uiso 1 d . .
F(16) F 0.069(2) -0.0382(8) 0.126(1) 0.041(6) Uiso 1 d . .
F(22) F 0.076(2) 0.202(1) 0.539(2) 0.073(8) Uiso 1 d . .
F(23) F 0.189(2) 0.301(1) 0.533(2) 0.087(9) Uiso 1 d . .
F(24) F 0.353(2) 0.316(1) 0.405(2) 0.090(9) Uiso 1 d . .
F(25) F 0.404(2) 0.226(1) 0.287(2) 0.077(8) Uiso 1 d . .
F(26) F 0.287(2) 0.126(1) 0.293(2) 0.064(7) Uiso 1 d . .
F(32) F 0.291(2) 0.002(1) 0.242(2) 0.066(7) Uiso 1 d . .
F(33) F 0.438(2) -0.068(1) 0.164(2) 0.10(1) Uiso 1 d . .
F(34) F 0.427(2) -0.186(1) 0.202(2) 0.084(9) Uiso 1 d . .
F(35) F 0.273(2) -0.226(1) 0.318(2) 0.077(8) Uiso 1 d . .
F(36) F 0.123(2) -0.152(1) 0.394(2) 0.069(8) Uiso 1 d . .
F(42) F -0.243(2) -0.1278(9) 0.334(1) 0.050(6) Uiso 1 d . .
F(43) F -0.415(2) -0.201(1) 0.363(2) 0.076(8) Uiso 1 d . .
F(44) F -0.568(2) -0.172(1) 0.496(2) 0.09(1) Uiso 1 d . .
F(45) F -0.552(2) -0.072(1) 0.591(2) 0.09(1) Uiso 1 d . .
F(46) F -0.379(2) -0.0025(9) 0.567(1) 0.052(7) Uiso 1 d . .
F(52) F -0.223(2) 0.147(1) 0.410(2) 0.067(8) Uiso 1 d . .
F(53) F -0.229(2) 0.256(1) 0.472(2) 0.09(1) Uiso 1 d . .
F(54) F -0.090(2) 0.336(1) 0.396(2) 0.10(1) Uiso 1 d . .
F(55) F 0.053(2) 0.301(1) 0.263(2) 0.083(9) Uiso 1 d . .
F(56) F 0.060(2) 0.191(1) 0.203(2) 0.067(8) Uiso 1 d . .
O(1) O -0.023(2) 0.0323(8) 0.427(1) 0.017(6) Uiso 1 d . .
O(11) O -0.085(2) -0.010(1) 0.260(2) 0.034(7) Uiso 1 d . .
O(21) O 0.121(2) 0.113(1) 0.420(2) 0.032(7) Uiso 1 d . .
O(31) O 0.130(2) -0.039(1) 0.361(2) 0.031(7) Uiso 1 d . .
O(41) O -0.223(2) -0.027(1) 0.434(2) 0.039(7) Uiso 1 d . .
O(51) O -0.081(2) 0.112(1) 0.276(2) 0.036(7) Uiso 1 d . .
O(71) O -0.331(3) 0.104(1) 0.209(2) 0.09(1) Uiso 1 d . .
C(11) C -0.116(3) -0.032(2) 0.175(3) 0.04(1) Uiso 1 d . .
C(12) C -0.223(3) -0.037(1) 0.149(2) 0.02(1) Uiso 1 d . .
C(13) C -0.262(3) -0.057(2) 0.056(3) 0.05(1) Uiso 1 d . .
C(14) C -0.187(3) -0.069(2) -0.008(3) 0.04(1) Uiso 1 d . .
C(15) C -0.077(3) -0.067(2) 0.016(3) 0.03(1) Uiso 1 d . .
C(16) C -0.041(3) -0.043(2) 0.103(3) 0.05(1) Uiso 1 d . .
C(21) C 0.180(3) 0.160(1) 0.418(2) 0.02(1) Uiso 1 d . .
C(22) C 0.155(3) 0.207(2) 0.474(2) 0.03(1) Uiso 1 d . .
C(23) C 0.215(4) 0.256(2) 0.470(3) 0.06(1) Uiso 1 d . .
C(24) C 0.294(3) 0.264(2) 0.406(3) 0.04(1) Uiso 1 d . .
C(25) C 0.319(3) 0.223(2) 0.348(3) 0.04(1) Uiso 1 d . .
C(26) C 0.264(3) 0.170(2) 0.352(3) 0.04(1) Uiso 1 d . .
C(31) C 0.203(3) -0.071(1) 0.319(2) 0.03(1) Uiso 1 d . .
C(32) C 0.289(3) -0.053(2) 0.263(3) 0.06(1) Uiso 1 d . .
C(33) C 0.362(3) -0.089(2) 0.222(3) 0.05(1) Uiso 1 d . .
C(34) C 0.348(3) -0.147(2) 0.240(3) 0.04(1) Uiso 1 d . .
C(35) C 0.281(4) -0.170(2) 0.294(3) 0.06(1) Uiso 1 d . .
C(36) C 0.202(4) -0.135(2) 0.335(3) 0.05(1) Uiso 1 d . .
C(41) C -0.305(3) -0.064(1) 0.449(2) 0.014(8) Uiso 1 d . .
C(42) C -0.323(3) -0.116(2) 0.399(3) 0.05(1) Uiso 1 d . .
C(43) C -0.415(3) -0.150(2) 0.414(3) 0.04(1) Uiso 1 d . .
C(44) C -0.489(4) -0.134(2) 0.477(3) 0.05(1) Uiso 1 d . .
C(45) C -0.473(3) -0.089(2) 0.527(3) 0.04(1) Uiso 1 d . .
C(46) C -0.386(3) -0.051(2) 0.514(2) 0.04(1) Uiso 1 d . .
C(51) C -0.083(3) 0.165(2) 0.306(3) 0.04(1) Uiso 1 d . .
C(52) C -0.157(3) 0.186(2) 0.372(3) 0.04(1) Uiso 1 d . .
C(53) C -0.158(5) 0.244(2) 0.402(4) 0.08(2) Uiso 1 d . .
C(54) C -0.085(5) 0.277(2) 0.366(4) 0.09(2) Uiso 1 d . .
C(55) C -0.018(4) 0.265(2) 0.299(3) 0.05(1) Uiso 1 d . .
C(56) C -0.009(4) 0.209(2) 0.268(3) 0.05(1) Uiso 1 d . .
C(72) C -0.289(5) 0.119(2) 0.114(4) 0.11(2) Uiso 1 d . .
C(73) C -0.390(6) 0.133(3) 0.054(5) 0.14(2) Uiso 1 d . .
C(74) C -0.467(5) 0.159(3) 0.107(5) 0.13(2) Uiso 1 d . .
C(75) C -0.445(6) 0.117(3) 0.190(5) 0.16(2) Uiso 1 d . .
H(1) H -0.2391 0.1501 0.1204 0.1276 Uiso 1 d R .
H(2) H -0.2506 0.0866 0.0887 0.1276 Uiso 1 d R .
H(3) H -0.3688 0.1592 0.0050 0.1551 Uiso 1 d R .
H(4) H -0.4181 0.0991 0.0244 0.1551 Uiso 1 d R .
H(5) H -0.4538 0.1962 0.1231 0.1527 Uiso 1 d R .
H(6) H -0.5415 0.1535 0.0797 0.1527 Uiso 1 d R .
H(7) H -0.4824 0.0822 0.1783 0.1826 Uiso 1 d R .
H(8) H -0.4702 0.1340 0.2482 0.1826 Uiso 1 d R .

loop_
_atom_type_symbol
_atom_type_description
_atom_type_scat_dispersion_real
_atom_type_scat_dispersion_imag
_atom_type_scat_source
C C 0.0033 0.0016 'International Tables Vol C Tables 4.2.6.8 and 6.1.1.4'
H H 0.0000 0.0000 'International Tables Vol C Tables 4.2.6.8 and 6.1.1.4'
O O 0.0106 0.0060 'International Tables Vol C Tables 4.2.6.8 and 6.1.1.4'
F F 0.0171 0.0103 'International Tables Vol C Tables 4.2.6.8 and 6.1.1.4'
Na Na 0.0362 0.0249 'International Tables Vol C Tables 4.2.6.8 and 6.1.1.4'
Bi Bi -4.1077 10.2566 'International Tables Vol C Tables 4.2.6.8 and 6.1.1.4'

loop_
_geom_angle_atom_site_label_1
_geom_angle_atom_site_label_2
_geom_angle_atom_site_label_3
_geom_angle
_geom_angle_site_symmetry_1
_geom_angle_site_symmetry_3
_geom_angle_publ_flag
Na1 Bi1 O1 53.1(6) . . ?
Bi1 Na1 F52 91.8(7) . . ?
Na1 Bi1 O11 45.0(6) . . ?
Bi1 Na1 O11 40.4(6) . . ?
Na1 Bi1 O21 100.8(6) . . ?
Bi1 Na1 O41 92.8(7) . . ?
Na1 Bi1 O31 106.2(6) . . ?
Bi1 Na1 O51 36.8(6) . . ?
Na1 Bi1 O51 41.2(6) . . ?
Bi1 Na1 O71 113(1) . . ?
O1 Bi1 O11 70.1(8) . . ?
F12 Na1 F52 158.8(9) . . ?
O1 Bi1 O21 70.3(7) . . ?
F12 Na1 O11 63.8(8) . . ?
O1 Bi1 O31 70.3(7) . . ?
F12 Na1 O41 80.6(8) . . ?
O1 Bi1 O51 82.3(8) . . ?
F12 Na1 O51 115.2(8) . . ?
O11 Bi1 O21 139.1(8) . . ?
F12 Na1 O71 76(1) . . ?
O11 Bi1 O31 76.1(8) . . ?
F52 Na1 O11 132(1) . . ?
O11 Bi1 O51 78.0(8) . . ?
F52 Na1 O41 115.0(9) . . ?
O21 Bi1 O31 100.1(7) . . ?
F52 Na1 O51 67.9(8) . . ?
O21 Bi1 O51 86.7(8) . . ?
F52 Na1 O71 84(1) . . ?
O31 Bi1 O51 147.3(8) . . ?
O11 Na1 O41 75.1(8) . . ?
O1 Bi2 O1 72.0(8) . . ?
O11 Na1 O51 70.1(8) . . ?
O1 Bi2 O21 124.4(7) . . ?
O11 Na1 O71 112(1) . . ?
O1 Bi2 O31 69.9(7) . . ?
O41 Na1 O51 128(1) . . ?
O1 Bi2 O41 79.1(8) . . ?
O41 Na1 O71 148(1) . . ?
O1 Bi2 O21 64.3(7) . . ?
O51 Na1 O71 82(1) . . ?
O1 Bi2 O31 88.6(7) . . ?
Na1 F12 C12 111(2) . . ?
O1 Bi2 O41 103.2(8) . . ?
Na1 F52 C52 116(2) . . ?
O21 Bi2 O31 137.6(7) . . ?
Bi1 O1 Bi2 109.5(8) . . ?
O21 Bi2 O41 79.0(8) . . ?
Bi1 O1 Bi2 119.4(9) . . ?
O31 Bi2 O41 141.6(8) . . ?
Bi2 O1 Bi2 108.0(8) . . ?
Bi1 Na1 F12 102.2(6) . . ?
Bi1 O11 Na1 94.6(8) . . ?
Bi1 O11 C11 128(2) . . ?
F14 C14 C13 119(4) . . ?
Na1 O11 C11 113(2) . . ?
F14 C14 C15 119(3) . . ?
Bi1 O21 Bi2 101.0(8) . . ?
C13 C14 C15 122(4) . . ?
Bi1 O21 C21 130(2) . . ?
F15 C15 C14 121(3) . . ?
Bi2 O21 C21 129(2) . . ?
F15 C15 C16 119(3) . . ?
Bi1 O31 Bi2 91.4(8) . . ?
C14 C15 C16 119(3) . . ?
Bi1 O31 C31 125(2) . . ?
F16 C16 C11 118(3) . . ?
Bi2 O31 C31 133(2) . . ?
F16 C16 C15 120(3) . . ?
Bi2 O41 Na1 106(1) . . ?
C11 C16 C15 121(4) . . ?
Bi2 O41 C41 120(2) . . ?
O21 C21 C22 122(3) . . ?
Na1 O41 C41 126(2) . . ?
O21 C21 C26 124(3) . . ?
Bi1 O51 Na1 102.0(9) . . ?
C22 C21 C26 114(3) . . ?
Bi1 O51 C51 125(2) . . ?
F22 C22 C21 118(3) . . ?
Na1 O51 C51 114(2) . . ?
F22 C22 C23 120(4) . . ?
Na1 O71 C72 125(3) . . ?
C21 C22 C23 121(4) . . ?
Na1 O71 C75 134(4) . . ?
F23 C23 C22 117(4) . . ?
C72 O71 C75 99(4) . . ?
F23 C23 C24 120(4) . . ?
O11 C11 C12 120(3) . . ?
C22 C23 C24 123(4) . . ?
O11 C11 C16 123(4) . . ?
F24 C24 C23 120(4) . . ?
C12 C11 C16 116(4) . . ?
F24 C24 C25 120(4) . . ?
F12 C12 C11 122(3) . . ?
C23 C24 C25 120(4) . . ?
F12 C12 C13 115(3) . . ?
F25 C25 C24 123(4) . . ?
C11 C12 C13 123(3) . . ?
F25 C25 C26 116(4) . . ?
F13 C13 C12 122(3) . . ?
C24 C25 C26 121(4) . . ?
F13 C13 C14 120(4) . . ?
F26 C26 C21 116(3) . . ?
C12 C13 C14 118(4) . . ?
F26 C26 C25 123(3) . . ?
C21 C26 C25 121(4) . . ?
F43 C43 C44 126(4) . . ?
O31 C31 C32 127(3) . . ?
C42 C43 C44 121(4) . . ?
O31 C31 C36 120(3) . . ?
F44 C44 C43 117(4) . . ?
C32 C31 C36 114(4) . . ?
F44 C44 C45 123(4) . . ?
F32 C32 C31 117(4) . . ?
C43 C44 C45 119(5) . . ?
F32 C32 C33 120(4) . . ?
F45 C45 C44 119(4) . . ?
C31 C32 C33 123(4) . . ?
F45 C45 C46 117(3) . . ?
F33 C33 C32 119(4) . . ?
C44 C45 C46 124(4) . . ?
F33 C33 C34 124(4) . . ?
F46 C46 C41 120(3) . . ?
C32 C33 C34 116(4) . . ?
F46 C46 C45 119(3) . . ?
F34 C34 C33 118(4) . . ?
C41 C46 C45 120(4) . . ?
F34 C34 C35 114(4) . . ?
O51 C51 C52 124(4) . . ?
C33 C34 C35 128(5) . . ?
O51 C51 C56 123(4) . . ?
F35 C35 C34 128(4) . . ?
C52 C51 C56 113(4) . . ?
F35 C35 C36 115(4) . . ?
F52 C52 C51 115(3) . . ?
C34 C35 C36 117(4) . . ?
F52 C52 C53 122(4) . . ?
F36 C36 C31 114(3) . . ?
C51 C52 C53 123(4) . . ?
F36 C36 C35 125(4) . . ?
F53 C53 C52 115(5) . . ?
C31 C36 C35 121(4) . . ?
F53 C53 C54 129(5) . . ?
O41 C41 C42 125(3) . . ?
C52 C53 C54 116(5) . . ?
O41 C41 C46 121(3) . . ?
F54 C54 C53 115(5) . . ?
C42 C41 C46 114(3) . . ?
F54 C54 C55 117(5) . . ?
F42 C42 C41 114(3) . . ?
C53 C54 C55 128(6) . . ?
F42 C42 C43 125(4) . . ?
F55 C55 C54 126(5) . . ?
C41 C42 C43 122(4) . . ?
F55 C55 C56 115(4) . . ?
F43 C43 C42 113(3) . . ?
C54 C55 C56 119(5) . . ?
F56 C56 C51 115(3) . . ?
H7 C75 H8 109.31 . . ?
F56 C56 C55 125(4) . . ?
C51 C56 C55 120(4) . . ?
O71 C72 C73 105(5) . . ?
O71 C72 H1 109.69 . . ?
O71 C72 H2 109.80 . . ?
C73 C72 H1 111.87 . . ?
C73 C72 H2 111.91 . . ?
H1 C72 H2 108.63 . . ?
C72 C73 C74 111(6) . . ?
C72 C73 H3 108.28 . . ?
C72 C73 H4 108.57 . . ?
C74 C73 H3 108.45 . . ?
C74 C73 H4 110.97 . . ?
H3 C73 H4 109.58 . . ?
C73 C74 C75 92(6) . . ?
C73 C74 H5 115.47 . . ?
C73 C74 H6 112.09 . . ?
C75 C74 H5 114.07 . . ?
C75 C74 H6 110.82 . . ?
H5 C74 H6 111.30 . . ?
O71 C75 C74 114(6) . . ?
O71 C75 H7 107.00 . . ?
O71 C75 H8 106.72 . . ?
C74 C75 H7 110.47 . . ?
C74 C75 H8 108.71 . . ?

loop_
_geom_bond_atom_site_label_1
_geom_bond_atom_site_label_2
_geom_bond_distance
_geom_bond_site_symmetry_2
_geom_bond_publ_flag
Bi1 Na1 3.57(1) . ?
Bi1 O1 2.15(2) . ?
Bi1 O11 2.32(2) . ?
Bi1 O21 2.29(2) . ?
Bi1 O31 2.46(2) . ?
Bi1 O51 2.19(2) . ?
Bi2 O1 2.17(2) . ?
Bi2 O1 2.20(2) 2 ?
Bi2 O21 2.57(2) 2 ?
Bi2 O31 2.47(2) . ?
Bi2 O41 2.20(2) . ?
F26 C26 1.33(4) . ?
F32 C32 1.30(4) . ?
F33 C33 1.33(4) . ?
F34 C34 1.43(4) . ?
F35 C35 1.34(4) . ?
F36 C36 1.35(4) . ?
F42 C42 1.37(4) . ?
F43 C43 1.38(4) . ?
F44 C44 1.33(4) . ?
F45 C45 1.38(4) . ?
F46 C46 1.35(4) . ?
Na1 F12 2.56(2) . ?
F52 C52 1.34(4) . ?
Na1 F52 2.44(3) . ?
F53 C53 1.35(5) . ?
Na1 O11 2.53(3) . ?
F54 C54 1.44(5) . ?
Na1 O41 2.40(3) . ?
F55 C55 1.30(4) . ?
Na1 O51 2.41(3) . ?
F56 C56 1.33(4) . ?
Na1 O71 2.30(3) . ?
O11 C11 1.33(4) . ?
F12 C12 1.33(3) . ?
O21 C21 1.30(3) . ?
F13 C13 1.30(4) . ?
O31 C31 1.31(3) . ?
F14 C14 1.41(4) . ?
O41 C41 1.32(3) . ?
F15 C15 1.39(3) . ?
O51 C51 1.31(4) . ?
F16 C16 1.35(4) . ?
O71 C72 1.46(6) . ?
F22 C22 1.34(4) . ?
O71 C75 1.41(7) . ?
F23 C23 1.39(4) . ?
C11 C12 1.32(4) . ?
F24 C24 1.39(4) . ?
C11 C16 1.40(5) . ?
F25 C25 1.36(4) . ?
C12 C13 1.42(4) . ?
C13 C14 1.33(4) . ?
C55 C56 1.38(5) . ?
C14 C15 1.34(5) . ?
C72 C73 1.47(7) . ?
C15 C16 1.37(4) . ?
C72 H1 0.955 . ?
C21 C22 1.40(4) . ?
C72 H2 0.955 . ?
C21 C26 1.41(4) . ?
C73 C74 1.36(7) . ?
C22 C23 1.36(5) . ?
C73 H3 0.950 . ?
C23 C24 1.34(5) . ?
C73 H4 0.948 . ?
C24 C25 1.30(5) . ?
C74 C75 1.51(8) . ?
C25 C26 1.41(5) . ?
C74 H5 0.919 . ?
C31 C32 1.39(5) . ?
C74 H6 0.960 . ?
C31 C36 1.50(5) . ?
C75 H7 0.949 . ?
C32 C33 1.37(5) . ?
C75 H8 0.953 . ?
C33 C34 1.38(5) . ?
C34 C35 1.25(5) . ?
C35 C36 1.40(5) . ?
C41 C42 1.42(5) . ?
C41 C46 1.38(4) . ?
C42 C43 1.38(5) . ?
C43 C44 1.32(5) . ?
C44 C45 1.29(5) . ?
C45 C46 1.38(5) . ?
C51 C52 1.40(5) . ?
C51 C56 1.47(5) . ?
C52 C53 1.41(5) . ?
C53 C54 1.29(6) . ?
C54 C55 1.29(5) . ?
